data_4132798
loop_
_publ_author_name
'Panda, Santanu'
'Ready, Joseph M.'

_publ_section_title
;
 Tandem Allylation/1,2-Boronate Rearrangement for the Asymmetric Synthesis
 of Indolines with Adjacent Quaternary Stereocenters.
;
_journal_issue 41
_journal_name_full 'Journal of the American Chemical Society'
_journal_page_first 13242
_journal_page_last 13252
_journal_paper_doi 10.1021/jacs.8b06629
_journal_volume 140
_journal_year 2018
_chemical_formula_moiety 'C19 H21 N O'
_chemical_formula_sum 'C19 H21 N O'
_chemical_formula_weight 279.37
_space_group_crystal_system orthorhombic
_space_group_IT_number 61
_space_group_name_Hall '-P 2ac 2ab'
_space_group_name_H-M_alt 'P b c a'
_atom_sites_solution_hydrogens geom
_audit_creation_method SHELXL-2016/6
_cell_angle_alpha 90
_cell_angle_beta 90
_cell_angle_gamma 90
_cell_formula_units_Z 8
_cell_length_a 6.690(2)
_cell_length_b 14.091(4)
_cell_length_c 31.349(11)
_cell_measurement_reflns_used 5127
_cell_measurement_temperature 100(2)
_cell_measurement_theta_max 26.7
_cell_measurement_theta_min 2.60
_cell_volume 2955.2(16)
_computing_cell_refinement 'Apex II release 2010, Bruker AXS, Inc.'
_computing_data_collection 'Apex II release 2010, Bruker AXS, Inc.'
_computing_data_reduction 'Apex II release 2010, Bruker AXS, Inc.'
_computing_molecular_graphics 'XP SHELXTL/PC, Siemens Analytical'
_computing_publication_material 'SHELXL-2016/6, Sheldrick, G. M.'
_computing_structure_refinement 'Shelxl-2016/6, Sheldrick, G. M.'
_computing_structure_solution
;

Sheldrick, G. M. (2015).  SHELXT.  Acta Cryst. A71, 3-8.

;
_diffrn_ambient_temperature 100(2)
_diffrn_measured_fraction_theta_full 0.999
_diffrn_measured_fraction_theta_max 0.995
_diffrn_measurement_device_type 'Nonius Kappa CCD with Bruker Apex II CCD'
_diffrn_measurement_method \w-scans
_diffrn_radiation_type MoK\a
_diffrn_radiation_wavelength 0.71073
_diffrn_reflns_av_R_equivalents 0.1087
_diffrn_reflns_av_unetI/netI 0.0518
_diffrn_reflns_Laue_measured_fraction_full 0.999
_diffrn_reflns_Laue_measured_fraction_max 0.995
_diffrn_reflns_limit_h_max 8
_diffrn_reflns_limit_h_min -8
_diffrn_reflns_limit_k_max 18
_diffrn_reflns_limit_k_min -16
_diffrn_reflns_limit_l_max 38
_diffrn_reflns_limit_l_min -40
_diffrn_reflns_number 38817
_diffrn_reflns_point_group_measured_fraction_full 0.999
_diffrn_reflns_point_group_measured_fraction_max 0.995
_diffrn_reflns_theta_full 25.242
_diffrn_reflns_theta_max 27.579
_diffrn_reflns_theta_min 2.891
_diffrn_source 'sealed fine focus tube'
_exptl_absorpt_coefficient_mu 0.077
_exptl_absorpt_correction_T_max 1.00
_exptl_absorpt_correction_T_min 0.833
_exptl_absorpt_correction_type multi-scan
_exptl_absorpt_process_details
;
SADABS. G. M. Sheldrick. Apex II release 2010, Bruker AXS, Inc.
;
_exptl_crystal_colour colorless
_exptl_crystal_density_diffrn 1.256
_exptl_crystal_description plate
_exptl_crystal_F_000 1200
_exptl_crystal_size_max 0.260
_exptl_crystal_size_mid 0.260
_exptl_crystal_size_min 0.120
_refine_diff_density_max 0.334
_refine_diff_density_min -0.241
_refine_diff_density_rms 0.053
_refine_ls_extinction_method none
_refine_ls_goodness_of_fit_ref 1.021
_refine_ls_hydrogen_treatment constr
_refine_ls_matrix_type full
_refine_ls_number_parameters 192
_refine_ls_number_reflns 3412
_refine_ls_number_restraints 0
_refine_ls_restrained_S_all 1.021
_refine_ls_R_factor_all 0.0707
_refine_ls_R_factor_gt 0.0458
_refine_ls_shift/su_max 0.001
_refine_ls_shift/su_mean 0.000
_refine_ls_structure_factor_coef Fsqd
_refine_ls_weighting_details 'w=1/[\s^2^(Fo^2^)+(0.0680P)^2^+0.6167P] where P=(Fo^2^+2Fc^2^)/3'
_refine_ls_weighting_scheme calc
_refine_ls_wR_factor_gt 0.1122
_refine_ls_wR_factor_ref 0.1275
_reflns_Friedel_coverage 0.000
_reflns_number_gt 2513
_reflns_number_total 3412
_reflns_threshold_expression 'I > 2\s(I)'
_cod_data_source_file ja8b06629_si_004.cif
_cod_data_source_block shelx
_cod_database_code 4132798
_shelx_shelxl_version_number 2016/6
_shelx_space_group_comment
;
The symmetry employed for this shelxl refinement is uniquely defined
by the following loop, which should always be used as a source of
symmetry information in preference to the above space-group names.
They are only intended as comments.
;
_shelx_estimated_absorpt_t_min 0.980
_shelx_estimated_absorpt_t_max 0.991

loop_
_space_group_symop_operation_xyz
'x, y, z'
'-x+1/2, -y, z+1/2'
'-x, y+1/2, -z+1/2'
'x+1/2, -y+1/2, -z'
'-x, -y, -z'
'x-1/2, y, -z-1/2'
'x, -y-1/2, z-1/2'
'-x-1/2, y-1/2, z'

loop_
_atom_site_label
_atom_site_type_symbol
_atom_site_fract_x
_atom_site_fract_y
_atom_site_fract_z
_atom_site_U_iso_or_equiv
_atom_site_adp_type
_atom_site_occupancy
_atom_site_site_symmetry_order
_atom_site_calc_flag
_atom_site_refinement_flags_posn
_atom_site_refinement_flags_adp
C1 C 0.3288(2) 0.69443(10) 0.62426(4) 0.0122(3) Uani 1 1 d . .
C2 C 0.3387(2) 0.58475(10) 0.61251(4) 0.0123(3) Uani 1 1 d . .
C3 C 0.4326(2) 0.54195(10) 0.65205(5) 0.0125(3) Uani 1 1 d . .
C4 C 0.4645(2) 0.44831(10) 0.66264(5) 0.0164(3) Uani 1 1 d . .
H4 H 0.423973 0.399019 0.643865 0.020 Uiso 1 1 calc R U
C5 C 0.5571(2) 0.42682(11) 0.70129(5) 0.0205(4) Uani 1 1 d . .
H5 H 0.578801 0.362403 0.708948 0.025 Uiso 1 1 calc R U
C6 C 0.6177(2) 0.49838(12) 0.72863(5) 0.0203(4) Uani 1 1 d . .
H6 H 0.681099 0.482551 0.754792 0.024 Uiso 1 1 calc R U
C7 C 0.5868(2) 0.59346(11) 0.71819(5) 0.0168(3) Uani 1 1 d . .
H7 H 0.627897 0.642771 0.736899 0.020 Uiso 1 1 calc R U
C8 C 0.49405(19) 0.61393(10) 0.67963(5) 0.0125(3) Uani 1 1 d . .
C9 C 0.0248(2) 0.66210(11) 0.66248(5) 0.0163(3) Uani 1 1 d . .
H9A H -0.105700 0.690693 0.669980 0.020 Uiso 1 1 calc R U
H9B H 0.104324 0.656347 0.688996 0.020 Uiso 1 1 calc R U
C10 C -0.0095(2) 0.56320(11) 0.64364(5) 0.0175(3) Uani 1 1 d . .
H10A H 0.019939 0.514382 0.665467 0.021 Uiso 1 1 calc R U
H10B H -0.151128 0.556446 0.635040 0.021 Uiso 1 1 calc R U
C11 C 0.1252(2) 0.54827(11) 0.60498(5) 0.0156(3) Uani 1 1 d . .
H11A H 0.067054 0.581671 0.580128 0.019 Uiso 1 1 calc R U
H11B H 0.130377 0.479733 0.598130 0.019 Uiso 1 1 calc R U
C12 C 0.4499(2) 0.78767(11) 0.68771(5) 0.0186(3) Uani 1 1 d . .
H12A H 0.336068 0.784081 0.707310 0.028 Uiso 1 1 calc R U
H12B H 0.435076 0.843311 0.669221 0.028 Uiso 1 1 calc R U
H12C H 0.574047 0.793173 0.704129 0.028 Uiso 1 1 calc R U
C13 C 0.4684(2) 0.56370(11) 0.57324(5) 0.0173(3) Uani 1 1 d . .
H13A H 0.603256 0.588939 0.577791 0.026 Uiso 1 1 calc R U
H13B H 0.409057 0.593777 0.548063 0.026 Uiso 1 1 calc R U
H13C H 0.475766 0.494946 0.568798 0.026 Uiso 1 1 calc R U
C14 C 0.3965(2) 0.76004(10) 0.58867(5) 0.0137(3) Uani 1 1 d . .
C15 C 0.2631(2) 0.78700(10) 0.55679(5) 0.0178(3) Uani 1 1 d . .
H15 H 0.127606 0.766998 0.558195 0.021 Uiso 1 1 calc R U
C16 C 0.3269(3) 0.84295(12) 0.52296(5) 0.0228(4) Uani 1 1 d . .
H16 H 0.235019 0.860804 0.501292 0.027 Uiso 1 1 calc R U
C17 C 0.5236(3) 0.87282(11) 0.52067(5) 0.0239(4) Uani 1 1 d . .
H17 H 0.566646 0.911402 0.497571 0.029 Uiso 1 1 calc R U
C18 C 0.6573(2) 0.84635(11) 0.55209(5) 0.0221(4) Uani 1 1 d . .
H18 H 0.792468 0.866798 0.550547 0.027 Uiso 1 1 calc R U
C19 C 0.5951(2) 0.79004(11) 0.58587(5) 0.0176(3) Uani 1 1 d . .
H19 H 0.688153 0.771761 0.607235 0.021 Uiso 1 1 calc R U
N1 N 0.45674(17) 0.70260(8) 0.66179(4) 0.0134(3) Uani 1 1 d . .
O1 O 0.12726(14) 0.72312(7) 0.63323(3) 0.0145(2) Uani 1 1 d . .

loop_
_atom_site_aniso_label
_atom_site_aniso_U_11
_atom_site_aniso_U_22
_atom_site_aniso_U_33
_atom_site_aniso_U_23
_atom_site_aniso_U_13
_atom_site_aniso_U_12
C1 0.0105(6) 0.0126(7) 0.0136(7) -0.0009(6) 0.0002(5) 0.0009(5)
C2 0.0117(7) 0.0116(7) 0.0136(7) -0.0003(6) 0.0004(5) -0.0006(5)
C3 0.0077(6) 0.0153(7) 0.0145(7) 0.0012(6) 0.0014(5) -0.0001(5)
C4 0.0125(7) 0.0146(7) 0.0222(8) 0.0012(6) 0.0041(6) -0.0003(6)
C5 0.0142(7) 0.0187(8) 0.0285(9) 0.0102(7) 0.0039(6) 0.0043(6)
C6 0.0107(7) 0.0312(9) 0.0190(8) 0.0087(7) -0.0006(6) 0.0019(6)
C7 0.0117(7) 0.0241(8) 0.0146(7) 0.0011(6) -0.0005(6) -0.0021(6)
C8 0.0082(6) 0.0154(7) 0.0140(7) 0.0012(6) 0.0031(5) 0.0001(5)
C9 0.0131(7) 0.0205(8) 0.0154(8) 0.0002(6) 0.0033(6) -0.0002(6)
C10 0.0115(7) 0.0192(8) 0.0217(8) -0.0001(6) 0.0003(6) -0.0021(6)
C11 0.0143(7) 0.0147(7) 0.0177(8) -0.0031(6) -0.0025(6) -0.0018(6)
C12 0.0201(7) 0.0162(8) 0.0196(8) -0.0037(6) -0.0026(6) -0.0014(6)
C13 0.0184(7) 0.0170(8) 0.0164(8) -0.0022(6) 0.0027(6) 0.0004(6)
C14 0.0168(7) 0.0106(7) 0.0137(7) -0.0016(6) 0.0007(6) 0.0010(6)
C15 0.0200(7) 0.0170(8) 0.0166(8) -0.0002(6) -0.0016(6) 0.0013(6)
C16 0.0336(9) 0.0196(8) 0.0153(8) -0.0006(6) -0.0027(7) 0.0050(7)
C17 0.0390(10) 0.0155(8) 0.0171(8) 0.0022(6) 0.0098(7) 0.0020(7)
C18 0.0223(8) 0.0166(8) 0.0275(9) 0.0008(7) 0.0088(7) -0.0026(6)
C19 0.0164(7) 0.0161(8) 0.0201(8) 0.0011(6) 0.0001(6) 0.0007(6)
N1 0.0152(6) 0.0112(6) 0.0137(6) -0.0005(5) -0.0021(5) -0.0005(5)
O1 0.0116(5) 0.0138(5) 0.0181(5) 0.0012(4) 0.0021(4) 0.0018(4)

loop_
_atom_type_symbol
_atom_type_description
_atom_type_scat_dispersion_real
_atom_type_scat_dispersion_imag
_atom_type_scat_source
C C 0.0033 0.0016 'International Tables Vol C Tables 4.2.6.8 and 6.1.1.4'
H H 0.0000 0.0000 'International Tables Vol C Tables 4.2.6.8 and 6.1.1.4'
N N 0.0061 0.0033 'International Tables Vol C Tables 4.2.6.8 and 6.1.1.4'
O O 0.0106 0.0060 'International Tables Vol C Tables 4.2.6.8 and 6.1.1.4'

loop_
_geom_angle_atom_site_label_1
_geom_angle_atom_site_label_2
_geom_angle_atom_site_label_3
_geom_angle
O1 C1 N1 111.77(11)
O1 C1 C14 104.65(11)
N1 C1 C14 111.66(12)
O1 C1 C2 111.01(11)
N1 C1 C2 103.81(11)
C14 C1 C2 114.15(11)
C3 C2 C13 110.19(12)
C3 C2 C11 112.20(12)
C13 C2 C11 109.73(12)
C3 C2 C1 102.41(11)
C13 C2 C1 113.41(11)
C11 C2 C1 108.77(11)
C4 C3 C8 120.09(14)
C4 C3 C2 130.02(14)
C8 C3 C2 109.87(12)
C3 C4 C5 119.12(15)
C3 C4 H4 120.4
C5 C4 H4 120.4
C6 C5 C4 120.66(14)
C6 C5 H5 119.7
C4 C5 H5 119.7
C5 C6 C7 120.75(14)
C5 C6 H6 119.6
C7 C6 H6 119.6
C8 C7 C6 118.03(15)
C8 C7 H7 121.0
C6 C7 H7 121.0
C7 C8 N1 128.05(14)
C7 C8 C3 121.35(14)
N1 C8 C3 110.54(13)
O1 C9 C10 111.79(12)
O1 C9 H9A 109.3
C10 C9 H9A 109.3
O1 C9 H9B 109.3
C10 C9 H9B 109.3
H9A C9 H9B 107.9
C11 C10 C9 110.10(12)
C11 C10 H10A 109.6
C9 C10 H10A 109.6
C11 C10 H10B 109.6
C9 C10 H10B 109.6
H10A C10 H10B 108.2
C10 C11 C2 112.41(12)
C10 C11 H11A 109.1
C2 C11 H11A 109.1
C10 C11 H11B 109.1
C2 C11 H11B 109.1
H11A C11 H11B 107.9
N1 C12 H12A 109.5
N1 C12 H12B 109.5
H12A C12 H12B 109.5
N1 C12 H12C 109.5
H12A C12 H12C 109.5
H12B C12 H12C 109.5
C2 C13 H13A 109.5
C2 C13 H13B 109.5
H13A C13 H13B 109.5
C2 C13 H13C 109.5
H13A C13 H13C 109.5
H13B C13 H13C 109.5
C15 C14 C19 118.82(14)
C15 C14 C1 120.12(13)
C19 C14 C1 120.96(13)
C16 C15 C14 120.37(15)
C16 C15 H15 119.8
C14 C15 H15 119.8
C17 C16 C15 120.32(15)
C17 C16 H16 119.8
C15 C16 H16 119.8
C18 C17 C16 119.77(15)
C18 C17 H17 120.1
C16 C17 H17 120.1
C17 C18 C19 120.28(15)
C17 C18 H18 119.9
C19 C18 H18 119.9
C18 C19 C14 120.43(14)
C18 C19 H19 119.8
C14 C19 H19 119.8
C8 N1 C12 121.54(12)
C8 N1 C1 111.00(11)
C12 N1 C1 119.93(11)
C9 O1 C1 113.95(11)

loop_
_geom_bond_atom_site_label_1
_geom_bond_atom_site_label_2
_geom_bond_distance
C1 O1 1.4353(16)
C1 N1 1.4595(18)
C1 C14 1.518(2)
C1 C2 1.590(2)
C2 C3 1.515(2)
C2 C13 1.535(2)
C2 C11 1.5362(19)
C3 C4 1.377(2)
C3 C8 1.395(2)
C4 C5 1.394(2)
C4 H4 0.9500
C5 C6 1.384(2)
C5 H5 0.9500
C6 C7 1.395(2)
C6 H6 0.9500
C7 C8 1.389(2)
C7 H7 0.9500
C8 N1 1.3915(18)
C9 O1 1.4317(18)
C9 C10 1.531(2)
C9 H9A 0.9900
C9 H9B 0.9900
C10 C11 1.525(2)
C10 H10A 0.9900
C10 H10B 0.9900
C11 H11A 0.9900
C11 H11B 0.9900
C12 N1 1.4490(19)
C12 H12A 0.9800
C12 H12B 0.9800
C12 H12C 0.9800
C13 H13A 0.9800
C13 H13B 0.9800
C13 H13C 0.9800
C14 C15 1.393(2)
C14 C19 1.397(2)
C15 C16 1.389(2)
C15 H15 0.9500
C16 C17 1.384(2)
C16 H16 0.9500
C17 C18 1.382(2)
C17 H17 0.9500
C18 C19 1.387(2)
C18 H18 0.9500
C19 H19 0.9500

loop_
_geom_torsion_atom_site_label_1
_geom_torsion_atom_site_label_2
_geom_torsion_atom_site_label_3
_geom_torsion_atom_site_label_4
_geom_torsion
O1 C1 C2 C3 -106.84(12)
N1 C1 C2 C3 13.39(13)
C14 C1 C2 C3 135.18(12)
O1 C1 C2 C13 134.46(12)
N1 C1 C2 C13 -105.32(13)
C14 C1 C2 C13 16.48(16)
O1 C1 C2 C11 12.07(16)
N1 C1 C2 C11 132.30(12)
C14 C1 C2 C11 -105.91(13)
C13 C2 C3 C4 -65.21(19)
C11 C2 C3 C4 57.37(19)
C1 C2 C3 C4 173.83(14)
C13 C2 C3 C8 113.63(13)
C11 C2 C3 C8 -123.79(13)
C1 C2 C3 C8 -7.32(14)
C8 C3 C4 C5 0.5(2)
C2 C3 C4 C5 179.28(14)
C3 C4 C5 C6 -0.5(2)
C4 C5 C6 C7 0.3(2)
C5 C6 C7 C8 -0.1(2)
C6 C7 C8 N1 -176.64(13)
C6 C7 C8 C3 0.2(2)
C4 C3 C8 C7 -0.4(2)
C2 C3 C8 C7 -179.41(12)
C4 C3 C8 N1 176.93(12)
C2 C3 C8 N1 -2.04(16)
O1 C9 C10 C11 16.35(17)
C9 C10 C11 C2 43.07(17)
C3 C2 C11 C10 54.71(16)
C13 C2 C11 C10 177.55(12)
C1 C2 C11 C10 -57.87(16)
O1 C1 C14 C15 -37.34(17)
N1 C1 C14 C15 -158.42(13)
C2 C1 C14 C15 84.22(16)
O1 C1 C14 C19 146.31(13)
N1 C1 C14 C19 25.22(18)
C2 C1 C14 C19 -92.14(16)
C19 C14 C15 C16 -0.2(2)
C1 C14 C15 C16 -176.63(14)
C14 C15 C16 C17 -0.3(2)
C15 C16 C17 C18 0.4(2)
C16 C17 C18 C19 0.0(2)
C17 C18 C19 C14 -0.4(2)
C15 C14 C19 C18 0.5(2)
C1 C14 C19 C18 176.95(14)
C7 C8 N1 C12 -21.4(2)
C3 C8 N1 C12 161.41(12)
C7 C8 N1 C1 -171.05(13)
C3 C8 N1 C1 11.80(16)
O1 C1 N1 C8 104.00(13)
C14 C1 N1 C8 -139.15(12)
C2 C1 N1 C8 -15.72(14)
O1 C1 N1 C12 -46.17(17)
C14 C1 N1 C12 70.68(16)
C2 C1 N1 C12 -165.88(12)
C10 C9 O1 C1 -66.24(15)
N1 C1 O1 C9 -66.47(14)
C14 C1 O1 C9 172.51(11)
C2 C1 O1 C9 48.91(15)
